data_4064209
loop_
_publ_author_name
'Alvarez, M. Angeles'
'Garc\'ia, M. Esther'
'Garc\'ia-Viv\'o, Daniel'
'Mart\'inez, M. Eugenia'
'Ruiz, Miguel A.'

_publ_section_title
;
 Binuclear Carbyne and Ketenyl Derivatives of the Alkyl-Bridged Complexes
 [Mo2(\h5-C5H5)2(\m-CH2R)(\m-PCy2)(CO)2] (R = H, Ph)
;
_journal_issue 8
_journal_name_full Organometallics
_journal_page_first 2189
_journal_paper_doi 10.1021/om1011819
_journal_volume 30
_journal_year 2011
_chemical_compound_source 'synthesis as described'
_chemical_formula_moiety 'C24 H33 Mo2 O1 P1'
_chemical_formula_sum 'C24 H33 Mo2 O P'
_chemical_formula_weight 560.35
_chemical_name_systematic
;
 ?
;
_space_group_IT_number 14
_symmetry_cell_setting monoclinic
_symmetry_Int_Tables_number 14
_symmetry_space_group_name_Hall '-P 2ybc'
_symmetry_space_group_name_H-M 'P 1 21/c 1'
_atom_sites_solution_hydrogens geom
_atom_sites_solution_primary direct
_atom_sites_solution_secondary difmap
_audit_conform_dict_location ftp://ftp.iucr.org/pub/cif_core.dic
_audit_conform_dict_name cif_core.dic
_audit_conform_dict_version 2.3
_audit_creation_method 'WinGX routine CIF_UPDATE'
_cell_angle_alpha 90
_cell_angle_beta 100.078(2)
_cell_angle_gamma 90
_cell_formula_units_Z 4
_cell_length_a 8.09170(10)
_cell_length_b 12.0945(2)
_cell_length_c 23.2847(2)
_cell_measurement_reflns_used 11076
_cell_measurement_temperature 100(2)
_cell_measurement_theta_max 73.5439
_cell_measurement_theta_min 3.6437
_cell_measurement_wavelength 1.5418
_cell_volume 2243.60(5)
_computing_cell_refinement
;
CrysAlis RED, Oxford Diffraction Ltd.,
Version 1.171.31.7 (release 18-10-2006 CrysAlis171 .NET)
(compiled Oct 18 2006,16:28:17)
;
_computing_data_collection
;
CrysAlis CCD, Oxford Diffraction Ltd.,
Version 1.171.31.7 (release 18-10-2006 CrysAlis171 .NET)
(compiled Oct 18 2006,16:28:17)
;
_computing_data_reduction
;
CrysAlis RED, Oxford Diffraction Ltd.,
Version 1.171.31.7 (release 18-10-2006 CrysAlis171 .NET)
(compiled Oct 18 2006,16:28:17)
;
_computing_molecular_graphics 'Ortep-3 for Windows (Farrugia, 1997)'
_computing_publication_material 'WinGX publication routines (Farrugia, 1999)'
_computing_structure_refinement 'SHELXL-97 (Sheldrick, 1997)'
_computing_structure_solution 'SHELXS-97 (Sheldrick, 1997)'
_diffrn_ambient_temperature 100(2)
_diffrn_measured_fraction_theta_full 0.941
_diffrn_measured_fraction_theta_max 0.902
_diffrn_measurement_device_type 'ONYX CCD'
_diffrn_measurement_method CCD
_diffrn_radiation_monochromator graphite
_diffrn_radiation_probe x-ray
_diffrn_radiation_source 'Nova (Cu) X-ray Source'
_diffrn_radiation_type CuK\a
_diffrn_radiation_wavelength 1.54184
_diffrn_reflns_av_R_equivalents 0.0318
_diffrn_reflns_av_unetI/netI 0.0198
_diffrn_reflns_limit_h_max 9
_diffrn_reflns_limit_h_min -8
_diffrn_reflns_limit_k_max 14
_diffrn_reflns_limit_k_min -10
_diffrn_reflns_limit_l_max 28
_diffrn_reflns_limit_l_min -28
_diffrn_reflns_number 11425
_diffrn_reflns_theta_full 70
_diffrn_reflns_theta_max 73.57
_diffrn_reflns_theta_min 3.86
_exptl_absorpt_coefficient_mu 9.906
_exptl_absorpt_correction_T_max 0.340
_exptl_absorpt_correction_T_min 0.1133
_exptl_absorpt_correction_type multi-scan
_exptl_absorpt_process_details
;
CrysAlis RED, Oxford Diffraction Ltd.,
Version 1.171.32.5 (release 08-05-2007 CrysAlis171 .NET)
(compiled May  8 2007,13:10:02)
Empirical absorption correction using spherical harmonics,
 implemented in SCALE3 ABSPACK scaling algorithm.
;
_exptl_crystal_colour red
_exptl_crystal_density_diffrn 1.659
_exptl_crystal_density_method 'not measured'
_exptl_crystal_description prism
_exptl_crystal_F_000 1136
_exptl_crystal_size_max 0.25
_exptl_crystal_size_mid 0.14
_exptl_crystal_size_min 0.11
_refine_diff_density_max 0.914
_refine_diff_density_min -1.293
_refine_diff_density_rms 0.184
_refine_ls_extinction_method none
_refine_ls_goodness_of_fit_ref 1.171
_refine_ls_hydrogen_treatment constr
_refine_ls_matrix_type full
_refine_ls_number_parameters 255
_refine_ls_number_reflns 4073
_refine_ls_number_restraints 0
_refine_ls_restrained_S_all 1.171
_refine_ls_R_factor_all 0.0463
_refine_ls_R_factor_gt 0.0432
_refine_ls_shift/su_max 0.001
_refine_ls_shift/su_mean 0
_refine_ls_structure_factor_coef Fsqd
_refine_ls_weighting_details 'calc w=1/[\s^2^(Fo^2^)+(0.0896P)^2^+7.1456P] where P=(Fo^2^+2Fc^2^)/3'
_refine_ls_weighting_scheme calc
_refine_ls_wR_factor_gt 0.1276
_refine_ls_wR_factor_ref 0.148
_reflns_number_gt 3985
_reflns_number_total 4073
_reflns_threshold_expression >2sigma(I)
_cod_data_source_file om1011819_si_001.cif
_cod_data_source_block compound8
_cod_database_code 4064209

loop_
_symmetry_equiv_pos_as_xyz
'x, y, z'
'-x, y+1/2, -z+1/2'
'-x, -y, -z'
'x, -y-1/2, z-1/2'

loop_
_atom_site_label
_atom_site_type_symbol
_atom_site_fract_x
_atom_site_fract_y
_atom_site_fract_z
_atom_site_U_iso_or_equiv
_atom_site_adp_type
_atom_site_occupancy
_atom_site_symmetry_multiplicity
_atom_site_calc_flag
_atom_site_refinement_flags
_atom_site_disorder_assembly
_atom_site_disorder_group
Mo1 Mo 0.86286(5) 0.60881(3) 0.622218(16) 0.02496(17) Uani 1 1 d . A .
Mo2 Mo 0.63102(5) 0.70056(3) 0.556536(16) 0.02330(17) Uani 1 1 d . . .
P1 P 0.77300(16) 0.79192(9) 0.64312(5) 0.0220(3) Uani 1 1 d . A .
O1A O 0.5179(10) 0.5021(5) 0.6225(3) 0.0313(16) Uani 0.5 1 d P A 1
C1A C 0.600(2) 0.5656(14) 0.6079(7) 0.024(5) Uiso 0.5 1 d P A 1
C2A C 0.842(2) 0.6522(16) 0.5420(8) 0.039(7) Uiso 0.5 1 d P A 1
O1B O 0.9395(10) 0.6489(7) 0.4998(3) 0.0360(17) Uani 0.5 1 d P A 2
C1B C 0.8665(16) 0.6558(9) 0.5364(5) 0.007(3) Uiso 0.5 1 d P A 2
C2B C 0.630(2) 0.5671(14) 0.6078(7) 0.024(5) Uiso 0.5 1 d P A 2
C3A C 1.145(2) 0.5587(17) 0.6517(8) 0.045(5) Uiso 0.5 1 d P A 1
H3A H 1.2295 0.5958 0.6372 0.054 Uiso 0.5 1 calc PR A 1
C4A C 1.0847(17) 0.5849(13) 0.7040(6) 0.028(3) Uiso 0.5 1 d P A 1
H4A H 1.1224 0.6418 0.7298 0.034 Uiso 0.5 1 calc PR A 1
C5A C 0.9521(15) 0.5054(11) 0.7093(6) 0.035(3) Uiso 0.5 1 d P A 1
H5A H 0.8898 0.5024 0.7393 0.042 Uiso 0.5 1 calc PR A 1
C6A C 0.9360(14) 0.4341(10) 0.6607(6) 0.032(2) Uiso 0.5 1 d P A 1
H6A H 0.8601 0.3759 0.6531 0.038 Uiso 0.5 1 calc PR A 1
C7A C 1.0524(18) 0.4649(11) 0.6255(5) 0.033(2) Uiso 0.5 1 d P A 1
H7A H 1.0671 0.4305 0.591 0.039 Uiso 0.5 1 calc PR A 1
C3B C 1.1566(17) 0.5819(13) 0.6606(6) 0.025(3) Uiso 0.5 1 d P A 2
H3B H 1.2325 0.6394 0.66 0.03 Uiso 0.5 1 calc PR A 2
C4B C 1.0604(18) 0.5565(14) 0.7062(6) 0.035(4) Uiso 0.5 1 d P A 2
H4B H 1.0665 0.5952 0.741 0.042 Uiso 0.5 1 calc PR A 2
C5B C 0.9621(13) 0.4692(10) 0.6904(6) 0.028(2) Uiso 0.5 1 d P A 2
H5B H 0.889 0.4381 0.7126 0.034 Uiso 0.5 1 calc PR A 2
C6B C 0.9849(16) 0.4317(10) 0.6360(5) 0.028(2) Uiso 0.5 1 d P A 2
H6B H 0.9292 0.3728 0.6154 0.034 Uiso 0.5 1 calc PR A 2
C7B C 1.1094(15) 0.5001(10) 0.6176(5) 0.030(2) Uiso 0.5 1 d P A 2
H7B H 1.1521 0.4922 0.5832 0.036 Uiso 0.5 1 calc PR A 2
C8 C 0.5066(8) 0.7089(5) 0.4584(2) 0.0337(12) Uani 1 1 d . A .
H8 H 0.5557 0.672 0.4307 0.04 Uiso 1 1 calc R . .
C9 C 0.3867(7) 0.6639(5) 0.4893(2) 0.0317(11) Uani 1 1 d . A .
H9 H 0.344 0.5923 0.4859 0.038 Uiso 1 1 calc R . .
C10 C 0.3434(8) 0.7476(5) 0.5264(2) 0.0384(13) Uani 1 1 d . A .
H10 H 0.2664 0.7411 0.5516 0.046 Uiso 1 1 calc R . .
C11 C 0.4370(7) 0.8421(5) 0.5187(2) 0.0344(12) Uani 1 1 d . A .
H11 H 0.4328 0.9091 0.5379 0.041 Uiso 1 1 calc R . .
C12 C 0.5391(8) 0.8187(5) 0.4767(3) 0.0386(13) Uani 1 1 d . A .
H12 H 0.6139 0.867 0.4636 0.046 Uiso 1 1 calc R . .
C13 C 0.8963(6) 0.9203(4) 0.6391(2) 0.0240(10) Uani 1 1 d . . .
H13 H 0.9582 0.9356 0.6784 0.029 Uiso 1 1 calc R A .
C14 C 0.7835(7) 1.0191(4) 0.6205(2) 0.0292(11) Uani 1 1 d . A .
H14A H 0.7072 1.0291 0.6479 0.035 Uiso 1 1 calc R . .
H14B H 0.7168 1.0048 0.5824 0.035 Uiso 1 1 calc R . .
C15 C 0.8851(7) 1.1245(4) 0.6180(2) 0.0314(11) Uani 1 1 d . . .
H15A H 0.8098 1.185 0.6042 0.038 Uiso 1 1 calc R A .
H15B H 0.9431 1.1429 0.6568 0.038 Uiso 1 1 calc R . .
C16 C 1.0119(8) 1.1110(4) 0.5779(3) 0.0383(13) Uani 1 1 d . A .
H16A H 1.0797 1.1774 0.5791 0.046 Uiso 1 1 calc R . .
H16B H 0.9537 1.1009 0.5381 0.046 Uiso 1 1 calc R . .
C17 C 1.1255(8) 1.0116(5) 0.5961(3) 0.0481(16) Uani 1 1 d . . .
H17A H 1.2009 1.0018 0.5684 0.058 Uiso 1 1 calc R A .
H17B H 1.1931 1.0259 0.6341 0.058 Uiso 1 1 calc R . .
C18 C 1.0246(8) 0.9061(4) 0.5990(3) 0.0354(12) Uani 1 1 d . A .
H18A H 1.1002 0.846 0.6132 0.043 Uiso 1 1 calc R . .
H18B H 0.9672 0.8869 0.5601 0.043 Uiso 1 1 calc R . .
C19 C 0.6647(7) 0.8211(4) 0.7062(2) 0.0261(10) Uani 1 1 d . . .
H19 H 0.7028 0.8936 0.722 0.031 Uiso 1 1 calc R A .
C20 C 0.7120(9) 0.7362(6) 0.7545(2) 0.0440(15) Uani 1 1 d . A .
H20A H 0.8324 0.7381 0.768 0.053 Uiso 1 1 calc R . .
H20B H 0.6823 0.6629 0.7393 0.053 Uiso 1 1 calc R . .
C21 C 0.6212(9) 0.7598(6) 0.8059(2) 0.0447(15) Uani 1 1 d . . .
H21A H 0.6484 0.702 0.8349 0.054 Uiso 1 1 calc R A .
H21B H 0.6612 0.8294 0.8239 0.054 Uiso 1 1 calc R . .
C22 C 0.4345(9) 0.7654(7) 0.7874(3) 0.0517(17) Uani 1 1 d . A .
H22A H 0.3921 0.693 0.7744 0.062 Uiso 1 1 calc R . .
H22B H 0.3833 0.7866 0.8204 0.062 Uiso 1 1 calc R . .
C23 C 0.3869(10) 0.8470(9) 0.7392(3) 0.065(2) Uani 1 1 d . . .
H23A H 0.413 0.9209 0.7542 0.078 Uiso 1 1 calc R A .
H23B H 0.2667 0.843 0.7255 0.078 Uiso 1 1 calc R . .
C24 C 0.4781(8) 0.8265(7) 0.6877(3) 0.0501(17) Uani 1 1 d . A .
H24A H 0.4387 0.7575 0.6689 0.06 Uiso 1 1 calc R . .
H24B H 0.4505 0.8854 0.6594 0.06 Uiso 1 1 calc R . .
H2A H 0.8899 0.6571 0.5064 0.06 Uiso 0.5 1 d P B 1
H2B H 0.5753 0.507 0.624 0.06 Uiso 0.5 1 d P C 2

loop_
_atom_site_aniso_label
_atom_site_aniso_U_11
_atom_site_aniso_U_22
_atom_site_aniso_U_33
_atom_site_aniso_U_23
_atom_site_aniso_U_13
_atom_site_aniso_U_12
Mo1 0.0357(3) 0.0166(3) 0.0198(2) -0.00115(13) -0.00283(18) 0.00301(14)
Mo2 0.0329(3) 0.0177(3) 0.0171(2) -0.00257(12) -0.00169(18) 0.00216(14)
P1 0.0318(7) 0.0169(6) 0.0166(6) -0.0011(4) 0.0023(5) 0.0002(4)
O1A 0.041(4) 0.013(3) 0.041(4) 0.004(3) 0.006(3) -0.005(3)
O1B 0.043(4) 0.034(4) 0.033(4) -0.003(3) 0.010(3) 0.011(3)
C8 0.042(3) 0.035(3) 0.022(3) 0.000(2) 0.000(2) 0.009(2)
C9 0.034(3) 0.026(3) 0.029(3) -0.003(2) -0.010(2) 0.000(2)
C10 0.037(3) 0.051(4) 0.024(3) 0.000(2) -0.004(2) 0.006(3)
C11 0.036(3) 0.026(3) 0.036(3) -0.001(2) -0.009(2) 0.009(2)
C12 0.046(3) 0.028(3) 0.036(3) 0.009(2) -0.006(3) 0.007(2)
C13 0.033(3) 0.021(2) 0.017(2) -0.0001(18) 0.0002(19) 0.0022(19)
C14 0.033(3) 0.020(2) 0.034(3) 0.0012(19) 0.005(2) 0.007(2)
C15 0.047(3) 0.015(2) 0.031(3) 0.0026(18) 0.002(2) -0.002(2)
C16 0.049(3) 0.024(3) 0.042(3) 0.010(2) 0.010(3) -0.005(2)
C17 0.046(4) 0.036(3) 0.069(5) 0.006(3) 0.027(3) 0.002(3)
C18 0.042(3) 0.021(3) 0.047(3) 0.001(2) 0.019(3) 0.003(2)
C19 0.042(3) 0.017(2) 0.020(2) -0.0019(18) 0.010(2) -0.003(2)
C20 0.058(4) 0.053(4) 0.023(3) 0.007(3) 0.014(3) 0.016(3)
C21 0.062(4) 0.051(4) 0.023(3) 0.004(3) 0.012(3) 0.006(3)
C22 0.051(4) 0.075(5) 0.031(3) -0.008(3) 0.012(3) -0.024(4)
C23 0.051(4) 0.114(7) 0.033(3) 0.006(4) 0.012(3) 0.026(4)
C24 0.040(3) 0.087(5) 0.025(3) 0.008(3) 0.010(3) 0.017(3)

loop_
_atom_type_symbol
_atom_type_description
_atom_type_scat_dispersion_real
_atom_type_scat_dispersion_imag
_atom_type_scat_source
C C 0.0181 0.0091 'International Tables Vol C Tables 4.2.6.8 and 6.1.1.4'
H H 0 0 'International Tables Vol C Tables 4.2.6.8 and 6.1.1.4'
Mo Mo -0.0483 2.7339 'International Tables Vol C Tables 4.2.6.8 and 6.1.1.4'
O O 0.0492 0.0322 'International Tables Vol C Tables 4.2.6.8 and 6.1.1.4'
P P 0.2955 0.4335 'International Tables Vol C Tables 4.2.6.8 and 6.1.1.4'

loop_
_geom_angle_atom_site_label_1
_geom_angle_atom_site_label_2
_geom_angle_atom_site_label_3
_geom_angle
C2B Mo1 C1B 94.7(6)
C2A Mo1 C1A 89.9(7)
C2A Mo1 C7A 100.6(7)
C1A Mo1 C7A 116.9(6)
C2A Mo1 C6A 126.5(7)
C1A Mo1 C6A 90.9(5)
C7A Mo1 C6A 35.2(4)
C2A Mo1 C3A 105.8(7)
C1A Mo1 C3A 149.8(7)
C7A Mo1 C3A 35.9(6)
C6A Mo1 C3A 59.0(6)
C2B Mo1 C6B 99.2(6)
C1B Mo1 C6B 107.6(4)
C2B Mo1 C5B 97.9(6)
C1B Mo1 C5B 141.3(5)
C6B Mo1 C5B 34.2(4)
C2B Mo1 C4B 124.7(6)
C1B Mo1 C4B 137.7(5)
C6B Mo1 C4B 56.1(5)
C5B Mo1 C4B 32.7(5)
C2A Mo1 C5A 159.0(7)
C1A Mo1 C5A 98.5(5)
C7A Mo1 C5A 58.5(5)
C6A Mo1 C5A 34.8(4)
C3A Mo1 C5A 58.7(5)
C2A Mo1 C4A 137.2(7)
C1A Mo1 C4A 132.4(6)
C7A Mo1 C4A 58.8(4)
C6A Mo1 C4A 58.7(5)
C3A Mo1 C4A 34.9(5)
C5A Mo1 C4A 35.6(4)
C2A Mo2 C1A 93.6(8)
C2B Mo2 C1B 91.2(6)
C2A Mo2 C8 94.9(6)
C2B Mo2 C8 124.8(5)
C1A Mo2 C8 121.8(5)
C1B Mo2 C8 92.6(3)
C2A Mo2 C9 120.3(6)
C2B Mo2 C9 98.9(5)
C1A Mo2 C9 93.7(5)
C1B Mo2 C9 119.6(3)
C8 Mo2 C9 35.2(2)
C2A Mo2 C12 102.5(6)
C2B Mo2 C12 157.2(5)
C1A Mo2 C12 151.9(5)
C1B Mo2 C12 98.8(3)
C8 Mo2 C12 34.8(2)
C9 Mo2 C12 58.3(2)
C2A Mo2 C10 152.7(6)
C2B Mo2 C10 105.3(5)
C1A Mo2 C10 98.6(5)
C1B Mo2 C10 150.5(3)
C8 Mo2 C10 57.9(2)
C9 Mo2 C10 34.9(2)
C12 Mo2 C10 57.7(2)
C2A Mo2 C11 135.4(6)
C2B Mo2 C11 136.6(5)
C1A Mo2 C11 130.1(5)
C1B Mo2 C11 131.6(3)
C8 Mo2 C11 57.53(19)
C9 Mo2 C11 57.59(19)
C12 Mo2 C11 34.7(2)
C10 Mo2 C11 34.2(2)
C2A Mo2 P1 88.8(6)
C2B Mo2 P1 85.5(5)
C1A Mo2 P1 88.1(5)
C1B Mo2 P1 89.2(3)
C8 Mo2 P1 149.50(14)
C9 Mo2 P1 150.58(14)
C12 Mo2 P1 114.87(16)
C10 Mo2 P1 115.84(15)
C11 Mo2 P1 99.62(14)
C2A Mo2 Mo1 50.2(6)
C2B Mo2 Mo1 49.5(5)
C1A Mo2 Mo1 56.0(5)
C1B Mo2 Mo1 53.4(3)
C8 Mo2 Mo1 141.08(14)
C9 Mo2 Mo1 142.32(14)
C12 Mo2 Mo1 149.49(16)
C10 Mo2 Mo1 152.72(15)
C11 Mo2 Mo1 158.76(14)
P1 Mo2 Mo1 59.17(3)
Mo2 Mo1 P1 59.18(3)
C13 P1 C19 102.2(2)
C13 P1 Mo1 125.12(16)
C19 P1 Mo1 122.12(16)
C13 P1 Mo2 121.58(15)
C19 P1 Mo2 121.56(18)
Mo1 P1 Mo2 61.65(3)
O1A C1A Mo2 149.9(14)
O1A C1A Mo1 138.6(13)
Mo2 C1A Mo1 71.5(6)
Mo2 C1A H2B 170.2(16)
Mo1 C1A H2B 116.2(14)
Mo2 C2A Mo1 80.7(7)
Mo2 C2A H2A 129.8(15)
Mo1 C2A H2A 149.5(16)
O1B C1B Mo1 143.8(9)
O1B C1B Mo2 143.4(9)
Mo1 C1B Mo2 72.1(4)
Mo1 C1B H2A 160.2(12)
Mo2 C1B H2A 125.5(10)
Mo1 C2B Mo2 77.8(6)
Mo1 C2B H2B 129.5(14)
Mo2 C2B H2B 152.7(15)
C4A C3A C7A 108.0(15)
C4A C3A Mo1 74.4(9)
C7A C3A Mo1 70.8(9)
C4A C3A H3A 126
C7A C3A H3A 126
Mo1 C3A H3A 120.6
C3A C4A C5A 107.0(14)
C3A C4A Mo1 70.7(9)
C5A C4A Mo1 71.8(7)
C3A C4A H4A 126.5
C5A C4A H4A 126.5
Mo1 C4A H4A 122.7
C6A C5A C4A 107.4(11)
C6A C5A Mo1 70.5(7)
C4A C5A Mo1 72.6(7)
C6A C5A H5A 126.3
C4A C5A H5A 126.3
Mo1 C5A H5A 122.4
C7A C6A C5A 109.2(11)
C7A C6A Mo1 71.7(7)
C5A C6A Mo1 74.7(7)
C7A C6A H6A 125.4
C5A C6A H6A 125.4
Mo1 C6A H6A 119.9
C6A C7A C3A 108.3(12)
C6A C7A Mo1 73.1(7)
C3A C7A Mo1 73.3(9)
C6A C7A H7A 125.8
C3A C7A H7A 125.8
Mo1 C7A H7A 119.5
C7B C3B C4B 104.9(13)
C7B C3B Mo1 72.8(7)
C4B C3B Mo1 71.4(8)
C7B C3B H3B 127.6
C4B C3B H3B 127.6
Mo1 C3B H3B 120.3
C5B C4B C3B 109.6(13)
C5B C4B Mo1 72.7(8)
C3B C4B Mo1 73.3(8)
C5B C4B H4B 125.2
C3B C4B H4B 125.2
Mo1 C4B H4B 120.5
C4B C5B C6B 110.0(11)
C4B C5B Mo1 74.7(8)
C6B C5B Mo1 72.8(6)
C4B C5B H5B 125
C6B C5B H5B 125
Mo1 C5B H5B 119.2
C5B C6B C7B 107.4(10)
C5B C6B Mo1 73.0(6)
C7B C6B Mo1 74.5(6)
C5B C6B H6B 126.3
C7B C6B H6B 126.3
Mo1 C6B H6B 118.2
C3B C7B C6B 108.0(10)
C3B C7B Mo1 73.1(7)
C6B C7B Mo1 70.6(6)
C3B C7B H7B 126
C6B C7B H7B 126
Mo1 C7B H7B 122
C12 C8 C9 108.6(5)
C12 C8 Mo2 73.7(3)
C9 C8 Mo2 72.7(3)
C12 C8 H8 125.7
C9 C8 H8 125.7
Mo2 C8 H8 119.7
C8 C9 C10 107.5(5)
C8 C9 Mo2 72.1(3)
C10 C9 Mo2 74.1(3)
C8 C9 H9 126.3
C10 C9 H9 126.3
Mo2 C9 H9 119.5
C11 C10 C9 107.9(5)
C11 C10 Mo2 73.1(3)
C9 C10 Mo2 71.0(3)
C11 C10 H10 126
C9 C10 H10 126
Mo2 C10 H10 121.5
C10 C11 C12 108.7(5)
C10 C11 Mo2 72.7(3)
C12 C11 Mo2 71.7(3)
C10 C11 H11 125.6
C12 C11 H11 125.6
Mo2 C11 H11 121.7
C8 C12 C11 107.3(5)
C8 C12 Mo2 71.5(3)
C11 C12 Mo2 73.6(3)
C8 C12 H12 126.4
C11 C12 H12 126.4
Mo2 C12 H12 120.4
C14 C13 C18 110.7(4)
C14 C13 P1 111.7(4)
C18 C13 P1 111.5(3)
C14 C13 H13 107.6
C18 C13 H13 107.6
P1 C13 H13 107.6
C13 C14 C15 111.5(4)
C13 C14 H14A 109.3
C15 C14 H14A 109.3
C13 C14 H14B 109.3
C15 C14 H14B 109.3
H14A C14 H14B 108
C16 C15 C14 111.3(4)
C16 C15 H15A 109.4
C14 C15 H15A 109.4
C16 C15 H15B 109.4
C14 C15 H15B 109.4
H15A C15 H15B 108
C15 C16 C17 110.7(5)
C15 C16 H16A 109.5
C17 C16 H16A 109.5
C15 C16 H16B 109.5
C17 C16 H16B 109.5
H16A C16 H16B 108.1
C18 C17 C16 111.8(5)
C18 C17 H17A 109.3
C16 C17 H17A 109.3
C18 C17 H17B 109.3
C16 C17 H17B 109.3
H17A C17 H17B 107.9
C17 C18 C13 111.1(5)
C17 C18 H18A 109.4
C13 C18 H18A 109.4
C17 C18 H18B 109.4
C13 C18 H18B 109.4
H18A C18 H18B 108
C24 C19 C20 110.7(5)
C24 C19 P1 111.7(4)
C20 C19 P1 111.2(4)
C24 C19 H19 107.7
C20 C19 H19 107.7
P1 C19 H19 107.7
C19 C20 C21 111.0(5)
C19 C20 H20A 109.4
C21 C20 H20A 109.4
C19 C20 H20B 109.4
C21 C20 H20B 109.4
H20A C20 H20B 108
C22 C21 C20 112.2(5)
C22 C21 H21A 109.2
C20 C21 H21A 109.2
C22 C21 H21B 109.2
C20 C21 H21B 109.2
H21A C21 H21B 107.9
C23 C22 C21 111.2(6)
C23 C22 H22A 109.4
C21 C22 H22A 109.4
C23 C22 H22B 109.4
C21 C22 H22B 109.4
H22A C22 H22B 108
C22 C23 C24 112.6(7)
C22 C23 H23A 109.1
C24 C23 H23A 109.1
C22 C23 H23B 109.1
C24 C23 H23B 109.1
H23A C23 H23B 107.8
C19 C24 C23 112.4(5)
C19 C24 H24A 109.1
C23 C24 H24A 109.1
C19 C24 H24B 109.1
C23 C24 H24B 109.1
H24A C24 H24B 107.9

loop_
_geom_bond_atom_site_label_1
_geom_bond_atom_site_label_2
_geom_bond_distance
Mo1 Mo2 2.4669(5)
Mo1 C1A 2.157(18)
Mo1 C1B 2.082(12)
Mo1 C2A 1.920(19)
Mo1 C2B 1.920(18)
Mo1 C3A 2.346(18)
Mo1 C4A 2.395(13)
Mo1 C5A 2.385(12)
Mo1 C6A 2.330(11)
Mo1 C7A 2.312(11)
Mo1 C3B 2.411(13)
Mo1 C4B 2.384(14)
Mo1 C5B 2.360(11)
Mo1 C6B 2.357(11)
Mo1 C7B 2.408(13)
Mo1 P1 2.4071(12)
Mo2 C2A 1.889(19)
Mo2 C2B 2.008(17)
Mo2 C1A 2.065(17)
Mo2 C1B 2.111(13)
Mo2 C8 2.332(5)
Mo2 C9 2.339(5)
Mo2 C10 2.379(6)
Mo2 C11 2.385(5)
Mo2 C12 2.359(6)
Mo2 P1 2.4072(12)
P1 C13 1.857(5)
P1 C19 1.871(5)
O1A C1A 1.108(19)
C2A H2A 0.977(19)
O1B C1B 1.123(15)
C2B H2B 0.964(17)
C3A C4A 1.42(2)
C3A C7A 1.44(2)
C3A H3A 0.93
C4A C5A 1.462(18)
C4A H4A 0.93
C5A C6A 1.411(17)
C5A H5A 0.93
C6A C7A 1.403(18)
C6A H6A 0.93
C7A H7A 0.93
C3B C7B 1.413(18)
C3B C4B 1.454(19)
C3B H3B 0.93
C4B C5B 1.33(2)
C4B H4B 0.93
C5B C6B 1.388(17)
C5B H5B 0.93
C6B C7B 1.426(15)
C6B H6B 0.93
C7B H7B 0.93
C8 C12 1.405(8)
C8 C9 1.414(8)
C8 H8 0.93
C9 C10 1.415(8)
C9 H9 0.93
C10 C11 1.400(9)
C10 H10 0.93
C11 C12 1.414(9)
C11 H11 0.93
C12 H12 0.93
C13 C14 1.520(7)
C13 C18 1.524(7)
C13 H13 0.98
C14 C15 1.524(7)
C14 H14A 0.97
C14 H14B 0.97
C15 C16 1.512(8)
C15 H15A 0.97
C15 H15B 0.97
C16 C17 1.528(9)
C16 H16A 0.97
C16 H16B 0.97
C17 C18 1.523(8)
C17 H17A 0.97
C17 H17B 0.97
C18 H18A 0.97
C18 H18B 0.97
C19 C24 1.497(8)
C19 C20 1.521(8)
C19 H19 0.98
C20 C21 1.537(8)
C20 H20A 0.97
C20 H20B 0.97
C21 C22 1.499(10)
C21 H21A 0.97
C21 H21B 0.97
C22 C23 1.493(11)
C22 H22A 0.97
C22 H22B 0.97
C23 C24 1.533(8)
C23 H23A 0.97
C23 H23B 0.97
C24 H24A 0.97
C24 H24B 0.97
